data_7203501
loop_
_publ_author_name
'Ilona Turowska-Tyrk'
'Julia B\;akowicz'
'John R. Scheffer'
'Wujiong Xia'

_publ_section_title
;
 Monitoring reaction centers and molecules during an enantioselective
 photoreaction in a crystal
;
_journal_issue 8
_journal_name_full CrystEngComm
_journal_page_first 616
_journal_paper_doi 10.1039/b607425a
_journal_volume 8
_journal_year 2006
_chemical_formula_sum 'C23 H31 N O3'
_chemical_formula_weight 369.49
_chemical_name_systematic
;
?
;
_space_group_IT_number 19
_symmetry_cell_setting orthorhombic
_symmetry_space_group_name_Hall 'P 2ac 2ab'
_symmetry_space_group_name_H-M 'P 21 21 21'
_atom_sites_solution_hydrogens geom
_atom_sites_solution_primary direct
_atom_sites_solution_secondary geom
_audit_creation_method SHELXL-97
_cell_angle_alpha 90.00
_cell_angle_beta 90.00
_cell_angle_gamma 90.00
_cell_formula_units_Z 4
_cell_length_a 6.1783(12)
_cell_length_b 17.515(3)
_cell_length_c 19.569(3)
_cell_measurement_reflns_used 1000
_cell_measurement_temperature 293(2)
_cell_measurement_theta_max 14
_cell_measurement_theta_min 3
_cell_volume 2117.6(6)
_computing_cell_refinement 'CRYSALIS (Oxford Diffraction, 2003)'
_computing_data_collection 'CRYSALIS (Oxford Diffraction, 2003)'
_computing_data_reduction 'CRYSALIS (Oxford Diffraction, 2003)'
_computing_molecular_graphics 'ORTEP3 (Farrugia, 1997)'
_computing_publication_material 'SHELXL97 (Sheldrick, 1997)'
_computing_structure_refinement 'SHELXL97 (Sheldrick, 1997)'
_computing_structure_solution 'SHELXS97 (Sheldrick, 1990)'
_diffrn_ambient_temperature 293(2)
_diffrn_measured_fraction_theta_full 0.992
_diffrn_measured_fraction_theta_max 0.992
_diffrn_measurement_device_type 'Kuma KM4CCD'
_diffrn_measurement_method '\w scans'
_diffrn_radiation_monochromator graphite
_diffrn_radiation_source 'fine-focus sealed tube'
_diffrn_radiation_type MoK\a
_diffrn_radiation_wavelength 0.71073
_diffrn_reflns_av_R_equivalents 0.0705
_diffrn_reflns_av_sigmaI/netI 0.0671
_diffrn_reflns_limit_h_max 4
_diffrn_reflns_limit_h_min -7
_diffrn_reflns_limit_k_max 20
_diffrn_reflns_limit_k_min -20
_diffrn_reflns_limit_l_max 23
_diffrn_reflns_limit_l_min -22
_diffrn_reflns_number 11451
_diffrn_reflns_theta_full 25.00
_diffrn_reflns_theta_max 25.00
_diffrn_reflns_theta_min 3.46
_exptl_absorpt_coefficient_mu 0.076
_exptl_absorpt_correction_T_max 0.9776
_exptl_absorpt_correction_T_min 0.9595
_exptl_absorpt_correction_type none
_exptl_crystal_colour colourless
_exptl_crystal_density_diffrn 1.159
_exptl_crystal_density_method 'not measured'
_exptl_crystal_description block
_exptl_crystal_F_000 800
_exptl_crystal_size_max 0.55
_exptl_crystal_size_mid 0.45
_exptl_crystal_size_min 0.30
_refine_diff_density_max 0.363
_refine_diff_density_min -0.401
_refine_diff_density_rms 0.104
_refine_ls_abs_structure_details
;
The absolute configuration was assigned to agree with that from
Xia W. et al., 2005
;
_refine_ls_extinction_method none
_refine_ls_goodness_of_fit_ref 1.223
_refine_ls_hydrogen_treatment constr
_refine_ls_matrix_type full
_refine_ls_number_parameters 353
_refine_ls_number_reflns 3706
_refine_ls_number_restraints 261
_refine_ls_restrained_S_all 1.225
_refine_ls_R_factor_all 0.2027
_refine_ls_R_factor_gt 0.1412
_refine_ls_shift/su_max 0.000
_refine_ls_shift/su_mean 0.000
_refine_ls_structure_factor_coef Fsqd
_refine_ls_weighting_details 'calc w=1/[\s^2^(Fo^2^)+(0.2000P)^2^+0.0000P] where P=(Fo^2^+2Fc^2^)/3'
_refine_ls_weighting_scheme calc
_refine_ls_wR_factor_gt 0.3667
_refine_ls_wR_factor_ref 0.3968
_reflns_number_gt 1732
_reflns_number_total 3706
_reflns_threshold_expression >2sigma(I)
_cod_data_source_file B607425A.txt
_cod_data_source_block 30.7%P
_cod_depositor_comments
;
The following automatic conversions were performed:
'_symmetry_cell_setting' value 'Orthorhombic' changed to 'orthorhombic'
according to '/home/saulius/struct/CIF-dictionaries/cif_core.dic'
dictionary named 'cif_core.dic' version 2.4.1 from 2010-06-29.

Automatic conversion script
Id: cif_fix_enum 1527 2010-12-29 10:47:43Z saulius 
;
_cod_database_code 7203501

loop_
_symmetry_equiv_pos_as_xyz
'x, y, z'
'-x+1/2, -y, z+1/2'
'-x, y+1/2, -z+1/2'
'x+1/2, -y+1/2, -z'

loop_
_atom_site_label
_atom_site_type_symbol
_atom_site_fract_x
_atom_site_fract_y
_atom_site_fract_z
_atom_site_U_iso_or_equiv
_atom_site_adp_type
_atom_site_occupancy
_atom_site_symmetry_multiplicity
_atom_site_calc_flag
_atom_site_refinement_flags
_atom_site_disorder_assembly
_atom_site_disorder_group
C1R C 0.827(3) 0.9753(7) 0.4844(5) 0.119(5) Uani 0.693(12) 1 d PDU A 1
H1R H 0.8246 1.0312 0.4842 0.143 Uiso 0.693(12) 1 calc PR A 1
C2R C 1.047(2) 0.9382(11) 0.4816(10) 0.158(7) Uani 0.693(12) 1 d PDU A 1
H2R H 1.1779 0.9612 0.4931 0.190 Uiso 0.693(12) 1 calc PR A 1
C3R C 1.023(2) 0.8672(11) 0.4600(10) 0.145(9) Uani 0.693(12) 1 d PD A 1
H3R H 1.1329 0.8318 0.4532 0.174 Uiso 0.693(12) 1 calc PR A 1
C4R C 0.782(3) 0.8537(7) 0.4480(7) 0.171(8) Uani 0.693(12) 1 d PD A 1
H4R H 0.7427 0.8113 0.4178 0.205 Uiso 0.693(12) 1 calc PR A 1
C5R C 0.687(3) 0.8520(8) 0.5221(8) 0.143(6) Uani 0.693(12) 1 d PDU A 1
H5R1 H 0.5342 0.8395 0.5217 0.171 Uiso 0.693(12) 1 calc PR A 1
H5R2 H 0.7632 0.8153 0.5504 0.171 Uiso 0.693(12) 1 calc PR A 1
C6R C 0.726(3) 0.9353(9) 0.5478(6) 0.131(5) Uani 0.693(12) 1 d PDU A 1
H6R1 H 0.5907 0.9594 0.5608 0.157 Uiso 0.693(12) 1 calc PR A 1
H6R2 H 0.8242 0.9361 0.5864 0.157 Uiso 0.693(12) 1 calc PR A 1
C7R C 0.704(2) 0.9351(8) 0.4264(5) 0.118(5) Uani 0.693(12) 1 d PDU A 1
H7R H 0.5468 0.9409 0.4310 0.142 Uiso 0.693(12) 1 calc PR A 1
C8R C 0.783(2) 0.9587(8) 0.3571(5) 0.120(5) Uani 0.693(12) 1 d PDU A 1
C9R C 0.6842(19) 0.9243(7) 0.2950(5) 0.085(5) Uani 0.693(12) 1 d PD A 1
C10R C 0.810(2) 0.9197(11) 0.2358(6) 0.095(4) Uani 0.693(12) 1 d PDU A 1
H10R H 0.9531 0.9366 0.2366 0.115 Uiso 0.693(12) 1 calc PR A 1
C11R C 0.725(2) 0.8901(13) 0.1763(6) 0.098(6) Uani 0.693(12) 1 d PDU A 1
H11R H 0.8122 0.8853 0.1378 0.117 Uiso 0.693(12) 1 calc PR A 1
C12R C 0.508(2) 0.8673(14) 0.1734(6) 0.086(11) Uani 0.693(12) 1 d PD A 1
C13R C 0.3884(19) 0.8648(7) 0.2331(5) 0.082(3) Uani 0.693(12) 1 d PDU A 1
H13R H 0.2484 0.8453 0.2329 0.099 Uiso 0.693(12) 1 calc PR A 1
C14R C 0.4786(18) 0.8914(10) 0.2932(5) 0.088(4) Uani 0.693(12) 1 d PD A 1
H14R H 0.4000 0.8872 0.3335 0.106 Uiso 0.693(12) 1 calc PR A 1
C15R C 0.4218(17) 0.8309(8) 0.1088(5) 0.073(3) Uani 0.693(12) 1 d PDU A 1
C16R C 0.794(3) 0.6550(10) 0.0992(6) 0.086(4) Uani 0.693(12) 1 d PDU A 1
H16R H 0.9099 0.6170 0.0971 0.104 Uiso 0.693(12) 1 calc PR A 1
C17R C 0.739(3) 0.6689(9) 0.1750(5) 0.096(10) Uani 0.693(12) 1 d PD A 1
H17R H 0.6322 0.7101 0.1778 0.115 Uiso 0.693(12) 1 calc PR A 1
C18R C 0.943(2) 0.6940(9) 0.2135(5) 0.099(4) Uani 0.693(12) 1 d PDU A 1
H18A H 0.9975 0.7408 0.1934 0.118 Uiso 0.693(12) 1 calc PR A 1
H18B H 1.0539 0.6551 0.2083 0.118 Uiso 0.693(12) 1 calc PR A 1
C19R C 0.902(3) 0.7072(9) 0.2900(6) 0.110(5) Uani 0.693(12) 1 d PDU A 1
H19A H 1.0381 0.7178 0.3128 0.132 Uiso 0.693(12) 1 calc PR A 1
H19B H 0.8088 0.7513 0.2958 0.132 Uiso 0.693(12) 1 calc PR A 1
C20R C 0.796(4) 0.6380(13) 0.3229(8) 0.180(7) Uani 0.693(12) 1 d PDU A 1
H20A H 0.9020 0.5973 0.3261 0.216 Uiso 0.693(12) 1 calc PR A 1
H20B H 0.7517 0.6512 0.3689 0.216 Uiso 0.693(12) 1 calc PR A 1
C21R C 0.601(3) 0.6092(11) 0.2837(6) 0.124(5) Uani 0.693(12) 1 d PDU A 1
H21A H 0.4839 0.6455 0.2890 0.149 Uiso 0.693(12) 1 calc PR A 1
H21B H 0.5546 0.5612 0.3036 0.149 Uiso 0.693(12) 1 calc PR A 1
C22R C 0.642(3) 0.5970(9) 0.2079(7) 0.111(5) Uani 0.693(12) 1 d PDU A 1
H22A H 0.5063 0.5845 0.1854 0.134 Uiso 0.693(12) 1 calc PR A 1
H22B H 0.7400 0.5544 0.2017 0.134 Uiso 0.693(12) 1 calc PR A 1
C23R C 0.605(4) 0.6257(17) 0.0564(11) 0.123(8) Uani 0.693(12) 1 d PD A 1
H23A H 0.6541 0.6148 0.0110 0.185 Uiso 0.693(12) 1 calc PR A 1
H23B H 0.4935 0.6640 0.0547 0.185 Uiso 0.693(12) 1 calc PR A 1
H23C H 0.5478 0.5801 0.0768 0.185 Uiso 0.693(12) 1 calc PR A 1
O1R O 0.945(3) 0.9990(11) 0.3497(7) 0.193(7) Uani 0.693(12) 1 d PDU A 1
O2R O 0.2318(16) 0.8082(9) 0.1063(6) 0.099(4) Uani 0.693(12) 1 d PDU A 1
O3R O 0.5457(19) 0.8346(10) 0.0568(5) 0.079(4) Uani 0.693(12) 1 d PDU A 1
N1R N 0.876(3) 0.7277(11) 0.0671(7) 0.080(6) Uani 0.693(12) 1 d PD A 1
H1R1 H 0.9005 0.7199 0.0228 0.119 Uiso 0.693(12) 1 calc PR A 1
H1R2 H 0.9988 0.7416 0.0874 0.119 Uiso 0.693(12) 1 calc PR A 1
H1R3 H 0.7778 0.7644 0.0721 0.119 Uiso 0.693(12) 1 calc PR A 1
C1P C 0.795(5) 0.9739(15) 0.4746(10) 0.118(9) Uiso 0.307(12) 1 d PDU A 2
H1P H 0.7892 1.0298 0.4734 0.142 Uiso 0.307(12) 1 calc PR A 2
C2P C 1.012(3) 0.9449(14) 0.4444(9) 0.133(10) Uiso 0.307(12) 1 d PDU A 2
H2P H 1.1262 0.9829 0.4518 0.160 Uiso 0.307(12) 1 calc PR A 2
C3P C 1.079(5) 0.8693(19) 0.4740(16) 0.110(15) Uiso 0.307(12) 1 d PD A 2
H3P H 1.2176 0.8515 0.4643 0.132 Uiso 0.307(12) 1 calc PR A 2
C4P C 0.952(5) 0.8266(14) 0.5131(16) 0.125(12) Uiso 0.307(12) 1 d PD A 2
H4P H 0.9785 0.7743 0.5151 0.150 Uiso 0.307(12) 1 calc PR A 2
C5P C 0.769(5) 0.8586(18) 0.5541(18) 0.131(10) Uiso 0.307(12) 1 d PDU A 2
H5P1 H 0.7891 0.8456 0.6018 0.158 Uiso 0.307(12) 1 calc PR A 2
H5P2 H 0.6342 0.8359 0.5389 0.158 Uiso 0.307(12) 1 calc PR A 2
C6P C 0.755(7) 0.9450(18) 0.5468(10) 0.126(9) Uiso 0.307(12) 1 d PDU A 2
H6P1 H 0.6124 0.9615 0.5614 0.151 Uiso 0.307(12) 1 calc PR A 2
H6P2 H 0.8601 0.9682 0.5772 0.151 Uiso 0.307(12) 1 calc PR A 2
C7P C 0.638(3) 0.941(3) 0.4239(12) 0.119(9) Uiso 0.307(12) 1 d PDU A 2
H7P H 0.4915 0.9312 0.4312 0.143 Uiso 0.307(12) 1 calc PR A 2
C8P C 0.748(3) 0.9273(17) 0.3670(9) 0.091(8) Uiso 0.307(12) 1 d PDU A 2
C9P C 0.656(3) 0.9039(13) 0.2980(9) 0.071(10) Uiso 0.307(12) 1 d PD A 2
C10P C 0.769(5) 0.925(2) 0.2387(11) 0.088(8) Uiso 0.307(12) 1 d PDU A 2
H10P H 0.8960 0.9528 0.2421 0.106 Uiso 0.307(12) 1 calc PR A 2
C11P C 0.692(5) 0.903(2) 0.1750(10) 0.063(7) Uiso 0.307(12) 1 d PDU A 2
H11P H 0.7706 0.9148 0.1359 0.075 Uiso 0.307(12) 1 calc PR A 2
C12P C 0.496(5) 0.864(2) 0.1700(9) 0.064(18) Uiso 0.307(12) 1 d PD A 2
C13P C 0.393(4) 0.8387(18) 0.2290(10) 0.088(5) Uiso 0.307(12) 1 d PDU A 2
H13P H 0.2764 0.8052 0.2258 0.105 Uiso 0.307(12) 1 calc PR A 2
C14P C 0.463(5) 0.863(2) 0.2925(10) 0.12(2) Uiso 0.307(12) 1 d PD A 2
H14P H 0.3816 0.8529 0.3313 0.143 Uiso 0.307(12) 1 calc PR A 2
C15P C 0.399(4) 0.844(2) 0.1010(10) 0.074(5) Uiso 0.307(12) 1 d PDU A 2
C16P C 0.777(6) 0.648(2) 0.1010(12) 0.090(9) Uiso 0.307(12) 1 d PDU A 2
H16P H 0.8645 0.6021 0.0963 0.108 Uiso 0.307(12) 1 calc PR A 2
C17P C 0.768(5) 0.669(2) 0.1771(12) 0.10(2) Uiso 0.307(12) 1 d PD A 2
H17P H 0.7193 0.7222 0.1808 0.120 Uiso 0.307(12) 1 calc PR A 2
C18P C 0.991(4) 0.664(2) 0.2114(14) 0.110(10) Uiso 0.307(12) 1 d PDU A 2
H18C H 1.0914 0.6970 0.1879 0.132 Uiso 0.307(12) 1 calc PR A 2
H18D H 1.0443 0.6118 0.2073 0.132 Uiso 0.307(12) 1 calc PR A 2
C19P C 0.983(5) 0.686(2) 0.2873(15) 0.109(10) Uiso 0.307(12) 1 d PDU A 2
H19C H 1.1234 0.6760 0.3078 0.130 Uiso 0.307(12) 1 calc PR A 2
H19D H 0.9538 0.7400 0.2912 0.130 Uiso 0.307(12) 1 calc PR A 2
C20P C 0.812(6) 0.642(3) 0.3265(14) 0.190(10) Uiso 0.307(12) 1 d PDU A 2
H20C H 0.8551 0.5888 0.3304 0.228 Uiso 0.307(12) 1 calc PR A 2
H20D H 0.7989 0.6627 0.3722 0.228 Uiso 0.307(12) 1 calc PR A 2
C21P C 0.594(5) 0.646(3) 0.2909(15) 0.127(10) Uiso 0.307(12) 1 d PDU A 2
H21C H 0.5430 0.6987 0.2919 0.152 Uiso 0.307(12) 1 calc PR A 2
H21D H 0.4903 0.6152 0.3155 0.152 Uiso 0.307(12) 1 calc PR A 2
C22P C 0.607(5) 0.619(2) 0.2164(15) 0.103(9) Uiso 0.307(12) 1 d PDU A 2
H22C H 0.6543 0.5662 0.2150 0.124 Uiso 0.307(12) 1 calc PR A 2
H22D H 0.4656 0.6222 0.1952 0.124 Uiso 0.307(12) 1 calc PR A 2
C23P C 0.557(6) 0.633(3) 0.0676(17) 0.081(13) Uiso 0.307(12) 1 d PD A 2
H23D H 0.5785 0.6187 0.0208 0.122 Uiso 0.307(12) 1 calc PR A 2
H23E H 0.4702 0.6783 0.0698 0.122 Uiso 0.307(12) 1 calc PR A 2
H23F H 0.4857 0.5923 0.0915 0.122 Uiso 0.307(12) 1 calc PR A 2
O1P O 0.970(2) 0.9362(12) 0.3710(7) 0.091(6) Uiso 0.307(12) 1 d PDU A 2
O2P O 0.198(4) 0.8351(18) 0.0990(16) 0.100(11) Uiso 0.307(12) 1 d PDU A 2
O3P O 0.524(5) 0.815(3) 0.0561(17) 0.095(12) Uiso 0.307(12) 1 d PDU A 2
N1P N 0.886(7) 0.711(2) 0.0609(17) 0.065(12) Uiso 0.307(12) 1 d PD A 2
H1P1 H 0.9772 0.7361 0.0880 0.097 Uiso 0.307(12) 1 calc PR A 2
H1P2 H 0.7866 0.7432 0.0449 0.097 Uiso 0.307(12) 1 calc PR A 2
H1P3 H 0.9589 0.6907 0.0261 0.097 Uiso 0.307(12) 1 calc PR A 2

loop_
_atom_site_aniso_label
_atom_site_aniso_U_11
_atom_site_aniso_U_22
_atom_site_aniso_U_33
_atom_site_aniso_U_23
_atom_site_aniso_U_13
_atom_site_aniso_U_12
C1R 0.135(11) 0.150(11) 0.073(7) -0.021(8) -0.019(8) 0.012(10)
C2R 0.144(13) 0.168(14) 0.162(15) 0.037(12) 0.009(11) -0.003(12)
C3R 0.132(14) 0.19(2) 0.110(12) -0.024(13) -0.022(12) -0.028(15)
C4R 0.20(2) 0.106(13) 0.21(2) -0.010(13) 0.041(17) 0.010(14)
C5R 0.168(12) 0.140(12) 0.121(11) 0.020(10) 0.022(11) -0.010(11)
C6R 0.133(11) 0.153(13) 0.107(9) -0.011(9) 0.016(8) 0.002(10)
C7R 0.148(11) 0.119(10) 0.089(8) -0.026(7) 0.015(9) -0.001(11)
C8R 0.105(9) 0.112(12) 0.144(12) 0.005(9) -0.021(9) 0.012(9)
C9R 0.122(10) 0.069(8) 0.064(7) -0.016(5) -0.014(7) -0.015(8)
C10R 0.080(7) 0.123(10) 0.084(8) -0.013(7) -0.019(6) -0.017(8)
C11R 0.096(9) 0.119(13) 0.078(8) -0.026(7) -0.005(7) 0.015(9)
C12R 0.067(10) 0.112(16) 0.081(12) -0.030(8) -0.003(6) 0.004(6)
C13R 0.087(5) 0.078(7) 0.082(6) -0.027(5) 0.017(5) -0.008(6)
C14R 0.108(11) 0.079(10) 0.078(8) -0.010(6) 0.024(7) 0.000(7)
C15R 0.074(6) 0.071(7) 0.075(6) -0.008(5) -0.012(5) 0.017(5)
C16R 0.100(8) 0.078(8) 0.081(7) -0.001(6) -0.004(6) -0.011(7)
C17R 0.113(13) 0.102(14) 0.073(10) 0.021(7) -0.018(7) -0.014(8)
C18R 0.113(9) 0.097(10) 0.086(7) 0.019(7) -0.008(7) -0.005(8)
C19R 0.115(10) 0.144(12) 0.072(7) 0.005(7) 0.017(7) -0.012(10)
C20R 0.226(15) 0.201(15) 0.113(10) 0.034(11) -0.050(12) -0.008(14)
C21R 0.143(10) 0.142(13) 0.087(9) 0.036(9) 0.011(8) -0.018(10)
C22R 0.118(9) 0.098(10) 0.118(10) 0.003(8) 0.036(8) -0.022(9)
C23R 0.111(14) 0.119(14) 0.140(16) -0.042(11) -0.009(12) -0.022(13)
O1R 0.205(13) 0.218(17) 0.155(11) -0.070(11) -0.021(10) -0.058(12)
O2R 0.070(6) 0.122(10) 0.104(7) -0.012(7) -0.024(5) -0.014(6)
O3R 0.083(6) 0.101(11) 0.053(5) -0.020(5) -0.013(4) -0.007(6)
N1R 0.083(9) 0.104(12) 0.052(6) -0.021(7) 0.009(4) 0.004(8)

loop_
_atom_type_symbol
_atom_type_description
_atom_type_scat_dispersion_real
_atom_type_scat_dispersion_imag
_atom_type_scat_source
C C 0.0033 0.0016 'International Tables Vol C Tables 4.2.6.8 and 6.1.1.4'
H H 0.0000 0.0000 'International Tables Vol C Tables 4.2.6.8 and 6.1.1.4'
N N 0.0061 0.0033 'International Tables Vol C Tables 4.2.6.8 and 6.1.1.4'
O O 0.0106 0.0060 'International Tables Vol C Tables 4.2.6.8 and 6.1.1.4'

loop_
_geom_angle_atom_site_label_1
_geom_angle_atom_site_label_2
_geom_angle_atom_site_label_3
_geom_angle
_geom_angle_site_symmetry_1
_geom_angle_site_symmetry_3
_geom_angle_publ_flag
C2R C1R C7R 102.8(8) . . ?
C2R C1R C6R 101.4(10) . . ?
C7R C1R C6R 100.5(8) . . ?
C3R C2R C1R 108.3(9) . . ?
C2R C3R C4R 107.8(9) . . ?
C3R C4R C7R 101.7(8) . . ?
C3R C4R C5R 103.1(10) . . ?
C7R C4R C5R 98.8(8) . . ?
C6R C5R C4R 102.9(7) . . ?
C1R C6R C5R 103.1(7) . . ?
C8R C7R C1R 112.4(8) . . ?
C8R C7R C4R 113.3(9) . . ?
C1R C7R C4R 93.7(7) . . ?
O1R C8R C9R 117.9(9) . . ?
O1R C8R C7R 121.8(9) . . ?
C9R C8R C7R 119.8(8) . . ?
C14R C9R C10R 117.6(7) . . ?
C14R C9R C8R 124.0(8) . . ?
C10R C9R C8R 118.2(8) . . ?
C11R C10R C9R 120.5(9) . . ?
C10R C11R C12R 120.5(9) . . ?
C13R C12R C11R 119.0(8) . . ?
C13R C12R C15R 120.5(8) . . ?
C11R C12R C15R 119.3(8) . . ?
C14R C13R C12R 119.6(8) . . ?
C13R C14R C9R 121.9(8) . . ?
O2R C15R O3R 123.5(9) . . ?
O2R C15R C12R 120.0(8) . . ?
O3R C15R C12R 115.9(8) . . ?
N1R C16R C23R 108.3(10) . . ?
N1R C16R C17R 110.0(8) . . ?
C23R C16R C17R 114.5(11) . . ?
C18R C17R C22R 110.6(10) . . ?
C18R C17R C16R 109.8(9) . . ?
C22R C17R C16R 111.0(9) . . ?
C17R C18R C19R 112.7(9) . . ?
C20R C19R C18R 111.3(10) . . ?
C21R C20R C19R 113.2(10) . . ?
C20R C21R C22R 114.2(10) . . ?
C21R C22R C17R 110.9(9) . . ?
C7P C1P C6P 112.3(14) . . ?
C7P C1P C2P 100.4(10) . . ?
C6P C1P C2P 112.6(12) . . ?
O1P C2P C3P 109.5(14) . . ?
O1P C2P C1P 104.5(9) . . ?
C3P C2P C1P 112.4(11) . . ?
C4P C3P C2P 123.8(14) . . ?
C3P C4P C5P 122.9(13) . . ?
C4P C5P C6P 111.5(12) . . ?
C1P C6P C5P 114.2(13) . . ?
C8P C7P C1P 107.0(10) . . ?
C7P C8P O1P 116.2(9) . . ?
C7P C8P C9P 127.0(11) . . ?
O1P C8P C9P 116.9(10) . . ?
C14P C9P C10P 119.7(10) . . ?
C14P C9P C8P 121.8(12) . . ?
C10P C9P C8P 118.5(11) . . ?
C11P C10P C9P 120.2(12) . . ?
C10P C11P C12P 119.7(12) . . ?
C13P C12P C11P 119.6(11) . . ?
C13P C12P C15P 118.8(12) . . ?
C11P C12P C15P 121.4(12) . . ?
C14P C13P C12P 120.2(12) . . ?
C13P C14P C9P 119.8(12) . . ?
O2P C15P O3P 122.5(16) . . ?
O2P C15P C12P 116.6(14) . . ?
O3P C15P C12P 117.5(15) . . ?
N1P C16P C23P 107.7(14) . . ?
N1P C16P C17P 110.3(14) . . ?
C23P C16P C17P 115.3(15) . . ?
C18P C17P C22P 109.0(14) . . ?
C18P C17P C16P 112.4(14) . . ?
C22P C17P C16P 111.8(13) . . ?
C17P C18P C19P 112.3(13) . . ?
C20P C19P C18P 112.5(14) . . ?
C21P C20P C19P 111.2(15) . . ?
C20P C21P C22P 111.9(15) . . ?
C17P C22P C21P 109.3(13) . . ?
C8P O1P C2P 104.2(9) . . ?

loop_
_geom_bond_atom_site_label_1
_geom_bond_atom_site_label_2
_geom_bond_distance
_geom_bond_site_symmetry_2
_geom_bond_publ_flag
C1R C2R 1.508(9) . ?
C1R C7R 1.539(9) . ?
C1R C6R 1.556(9) . ?
C2R C3R 1.322(9) . ?
C3R C4R 1.525(10) . ?
C4R C7R 1.563(9) . ?
C4R C5R 1.564(9) . ?
C5R C6R 1.561(9) . ?
C7R C8R 1.498(8) . ?
C8R O1R 1.237(9) . ?
C8R C9R 1.486(8) . ?
C9R C14R 1.396(9) . ?
C9R C10R 1.398(8) . ?
C10R C11R 1.379(8) . ?
C11R C12R 1.403(9) . ?
C12R C13R 1.382(8) . ?
C12R C15R 1.511(8) . ?
C13R C14R 1.381(8) . ?
C15R O2R 1.241(8) . ?
C15R O3R 1.276(8) . ?
C16R N1R 1.508(9) . ?
C16R C23R 1.525(9) . ?
C16R C17R 1.541(9) . ?
C17R C18R 1.533(9) . ?
C17R C22R 1.537(9) . ?
C18R C19R 1.536(9) . ?
C19R C20R 1.519(10) . ?
C20R C21R 1.514(9) . ?
C21R C22R 1.519(9) . ?
C1P C7P 1.504(10) . ?
C1P C6P 1.521(10) . ?
C1P C2P 1.553(10) . ?
C2P O1P 1.470(10) . ?
C2P C3P 1.502(10) . ?
C3P C4P 1.327(10) . ?
C4P C5P 1.498(10) . ?
C5P C6P 1.521(10) . ?
C7P C8P 1.326(9) . ?
C8P O1P 1.380(9) . ?
C8P C9P 1.521(8) . ?
C9P C14P 1.390(9) . ?
C9P C10P 1.402(9) . ?
C10P C11P 1.386(9) . ?
C11P C12P 1.397(9) . ?
C12P C13P 1.390(9) . ?
C12P C15P 1.520(9) . ?
C13P C14P 1.386(10) . ?
C15P O2P 1.249(10) . ?
C15P O3P 1.274(10) . ?
C16P N1P 1.509(10) . ?
C16P C23P 1.527(10) . ?
C16P C17P 1.535(10) . ?
C17P C18P 1.533(10) . ?
C17P C22P 1.534(10) . ?
C18P C19P 1.536(10) . ?
C19P C20P 1.516(10) . ?
C20P C21P 1.515(10) . ?
C21P C22P 1.538(10) . ?
